data_7111014
loop_
_publ_author_name
'Schatte, Gabriele'
'Chivers, Tristram'
'Jaska, Cory'
'Sandblom, Nicole'

_publ_section_title
;
 Cycloaddition reaction of tert-butyl isocyanate and a tellurium diimide
 dimer: extended helical structure of the ureato telluroxide
 {[OC(\m-NBut)2TeO]2(thf)}\\infty
;
_journal_issue 17
_journal_name_full 'Chemical Communications'
_journal_page_first 1657
_journal_paper_doi 10.1039/b004137h
_journal_year 2000
_chemical_formula_moiety 'C18 H36 N4 O4 Te2, C4 H8 O'
_chemical_formula_sum 'C22 H44 N4 O5 Te2'
_chemical_formula_weight 699.81
_chemical_name_systematic
; 
 ? 
;
_space_group_IT_number 92
_symmetry_cell_setting tetragonal
_symmetry_space_group_name_Hall 'P 4abw 2nw'
_symmetry_space_group_name_H-M 'P 41 21 2'
_atom_sites_solution_hydrogens geom
_atom_sites_solution_primary direct
_atom_sites_solution_secondary difmap
_audit_creation_method 'manual editing of SHELXL template'
_cell_angle_alpha 90.00
_cell_angle_beta 90.00
_cell_angle_gamma 90.00
_cell_formula_units_Z 4
_cell_length_a 15.5941(7)
_cell_length_b 15.5941(7)
_cell_length_c 12.4867(8)
_cell_measurement_reflns_used 8192
_cell_measurement_temperature 193(2)
_cell_volume 3036.5(3)
_computing_cell_refinement 'Bruker SAINT'
_computing_data_collection 'Bruker SMART'
_computing_data_reduction 'Bruker SHELXTL'
_computing_molecular_graphics 'ORTEP-3 (1.05) in WinGX-1.62'
_computing_publication_material WinGX-1.62
_computing_structure_refinement 'SHELXL-97 (Sheldrick, 1997)'
_computing_structure_solution SIR-97
_diffrn_ambient_temperature 193(2)
_diffrn_measured_fraction_theta_full 1.000
_diffrn_measured_fraction_theta_max 1.000
_diffrn_measurement_device_type 'CCD area detector'
_diffrn_measurement_method 'phi and omega scans'
_diffrn_radiation_monochromator graphite
_diffrn_radiation_source 'fine-focus rotating anode'
_diffrn_radiation_type MoK\a
_diffrn_radiation_wavelength 0.71073
_diffrn_reflns_av_R_equivalents 0.0399
_diffrn_reflns_av_sigmaI/netI 0.0190
_diffrn_reflns_limit_h_max 12
_diffrn_reflns_limit_h_min -12
_diffrn_reflns_limit_k_max 18
_diffrn_reflns_limit_k_min 0
_diffrn_reflns_limit_l_max 14
_diffrn_reflns_limit_l_min 0
_diffrn_reflns_number 13101
_diffrn_reflns_theta_full 24.71
_diffrn_reflns_theta_max 24.71
_diffrn_reflns_theta_min 1.85
_diffrn_standards_decay_% 'no decay'
_exptl_absorpt_coefficient_mu 1.955
_exptl_absorpt_correction_T_max 0.7580
_exptl_absorpt_correction_T_min 0.6304
_exptl_absorpt_correction_type empirical
_exptl_absorpt_process_details
;SADABS, V 2.01, Software for Area-Detector Absorption
  Corrections; Bruker AXS Inc., Madison, WI, 2000. 
;
_exptl_crystal_colour colourless
_exptl_crystal_density_diffrn 1.531
_exptl_crystal_density_method 'not measured'
_exptl_crystal_description prism
_exptl_crystal_F_000 1392
_exptl_crystal_size_max 0.26
_exptl_crystal_size_mid 0.23
_exptl_crystal_size_min 0.15
_refine_diff_density_max 0.143
_refine_diff_density_min -0.222
_refine_diff_density_rms 0.042
_refine_ls_abs_structure_details 'Flack H D (1983), Acta Cryst. A39, 876-881'
_refine_ls_abs_structure_Flack 0.01(2)
_refine_ls_extinction_method none
_refine_ls_goodness_of_fit_ref 1.024
_refine_ls_hydrogen_treatment mixed
_refine_ls_matrix_type full
_refine_ls_number_parameters 178
_refine_ls_number_reflns 2593
_refine_ls_number_restraints 44
_refine_ls_restrained_S_all 1.022
_refine_ls_R_factor_all 0.0188
_refine_ls_R_factor_gt 0.0164
_refine_ls_shift/su_max 0.000
_refine_ls_shift/su_mean 0.000
_refine_ls_structure_factor_coef Fsqd
_refine_ls_weighting_details 'calc w=1/[\s^2^(Fo^2^)+(0.0250P)^2^+0.0000P] where P=(Fo^2^+2Fc^2^)/3'
_refine_ls_weighting_scheme calc
_refine_ls_wR_factor_gt 0.0405
_refine_ls_wR_factor_ref 0.0413
_reflns_number_gt 2410
_reflns_number_total 2593
_reflns_threshold_expression >2sigma(I)
_cod_data_source_file b004137hsup1.cif
_cod_data_source_block cal9972
_cod_database_code 7111014

loop_
_symmetry_equiv_pos_as_xyz
'x, y, z'
'-y+1/2, x+1/2, z+1/4'
'-x, -y, z+1/2'
'y+1/2, -x+1/2, z+3/4'
'x+1/2, -y+1/2, -z+3/4'
'y, x, -z'
'-x+1/2, y+1/2, -z+1/4'
'-y, -x, -z+1/2'

loop_
_atom_site_label
_atom_site_type_symbol
_atom_site_fract_x
_atom_site_fract_y
_atom_site_fract_z
_atom_site_U_iso_or_equiv
_atom_site_adp_type
_atom_site_occupancy
_atom_site_symmetry_multiplicity
_atom_site_calc_flag
_atom_site_refinement_flags
_atom_site_disorder_assembly
_atom_site_disorder_group
Te1 Te 0.380993(9) 0.248016(11) 0.041491(13) 0.03481(6) Uani 1 1 d . . .
O1 O 0.31073(14) 0.03641(13) 0.16748(17) 0.0520(6) Uani 1 1 d . . .
O2 O 0.29835(12) 0.32649(12) 0.09620(15) 0.0392(4) Uani 1 1 d . . .
N1 N 0.36600(16) 0.17490(15) 0.18026(18) 0.0442(6) Uani 1 1 d . . .
N2 N 0.31574(14) 0.13582(13) 0.02493(17) 0.0352(5) Uani 1 1 d . . .
C1 C 0.32907(18) 0.10736(19) 0.1316(2) 0.0402(7) Uani 1 1 d . . .
C10 C 0.3814(2) 0.1843(2) 0.2970(3) 0.0539(8) Uani 1 1 d . . .
C11 C 0.4435(3) 0.1157(2) 0.3347(3) 0.0738(11) Uani 1 1 d . . .
H11A H 0.4207 0.0590 0.3166 0.089 Uiso 1 1 calc R . .
H11B H 0.4508 0.1201 0.4125 0.089 Uiso 1 1 calc R . .
H11C H 0.4990 0.1239 0.2995 0.089 Uiso 1 1 calc R . .
C12 C 0.2974(3) 0.1787(4) 0.3572(3) 0.0939(15) Uani 1 1 d . . .
H12A H 0.2586 0.2238 0.3320 0.113 Uiso 1 1 calc R . .
H12B H 0.3080 0.1861 0.4340 0.113 Uiso 1 1 calc R . .
H12C H 0.2712 0.1225 0.3446 0.113 Uiso 1 1 calc R . .
C13 C 0.4211(3) 0.2721(2) 0.3140(3) 0.0859(14) Uani 1 1 d . . .
H13A H 0.4740 0.2767 0.2719 0.103 Uiso 1 1 calc R . .
H13B H 0.4344 0.2799 0.3901 0.103 Uiso 1 1 calc R . .
H13C H 0.3806 0.3165 0.2909 0.103 Uiso 1 1 calc R . .
C20 C 0.30551(18) 0.07358(17) -0.0662(2) 0.0368(6) Uani 1 1 d . . .
C21 C 0.38383(18) 0.01592(18) -0.0733(2) 0.0434(7) Uani 1 1 d . . .
H21A H 0.4350 0.0510 -0.0861 0.052 Uiso 1 1 calc R . .
H21B H 0.3765 -0.0248 -0.1324 0.052 Uiso 1 1 calc R . .
H21C H 0.3905 -0.0157 -0.0060 0.052 Uiso 1 1 calc R . .
C22 C 0.22514(17) 0.0208(2) -0.0448(3) 0.0516(8) Uani 1 1 d . . .
H22A H 0.2335 -0.0139 0.0198 0.062 Uiso 1 1 calc R . .
H22B H 0.2141 -0.0169 -0.1060 0.062 Uiso 1 1 calc R . .
H22C H 0.1762 0.0593 -0.0345 0.062 Uiso 1 1 calc R . .
C23 C 0.2940(2) 0.12392(19) -0.1701(2) 0.0448(7) Uani 1 1 d . . .
H23A H 0.2443 0.1620 -0.1636 0.054 Uiso 1 1 calc R . .
H23B H 0.2848 0.0839 -0.2295 0.054 Uiso 1 1 calc R . .
H23C H 0.3455 0.1582 -0.1839 0.054 Uiso 1 1 calc R . .
O1S O 0.4138(4) 0.4733(5) -0.0528(6) 0.135(3) Uani 0.50 1 d PDU A -1
C1S C 0.4959(8) 0.4486(11) -0.0854(11) 0.101(5) Uani 0.50 1 d PDU A -1
H11S H 0.5193 0.4894 -0.1385 0.122 Uiso 0.50 1 calc PR A -1
H12S H 0.4950 0.3905 -0.1172 0.122 Uiso 0.50 1 calc PR A -1
C2S C 0.5498(9) 0.4499(9) 0.0196(11) 0.125(5) Uani 0.50 1 d PDU A -1
H21S H 0.5615 0.3907 0.0445 0.150 Uiso 0.50 1 calc PR A -1
H22S H 0.6051 0.4796 0.0080 0.150 Uiso 0.50 1 calc PR A -1
C3S C 0.4984(10) 0.4953(12) 0.0965(12) 0.132(5) Uani 0.50 1 d PDU A -1
H31S H 0.5323 0.5412 0.1314 0.158 Uiso 0.50 1 calc PR A -1
H32S H 0.4767 0.4558 0.1523 0.158 Uiso 0.50 1 calc PR A -1
C4S C 0.4230(7) 0.5341(9) 0.0307(11) 0.095(4) Uani 0.50 1 d PDU A -1
H41S H 0.3702 0.5384 0.0743 0.114 Uiso 0.50 1 calc PR A -1
H42S H 0.4378 0.5915 0.0023 0.114 Uiso 0.50 1 calc PR A -1

loop_
_atom_site_aniso_label
_atom_site_aniso_U_11
_atom_site_aniso_U_22
_atom_site_aniso_U_33
_atom_site_aniso_U_23
_atom_site_aniso_U_13
_atom_site_aniso_U_12
Te1 0.02943(9) 0.03445(9) 0.04055(10) 0.00011(9) -0.00072(7) 0.00385(9)
O1 0.0654(14) 0.0466(12) 0.0438(12) 0.0119(10) -0.0007(11) -0.0058(11)
O2 0.0366(10) 0.0424(10) 0.0386(10) -0.0056(9) -0.0021(9) 0.0100(9)
N1 0.0561(15) 0.0431(13) 0.0333(14) 0.0031(11) -0.0109(11) 0.0019(12)
N2 0.0380(11) 0.0335(12) 0.0342(13) 0.0030(10) -0.0016(10) 0.0006(10)
C1 0.0388(16) 0.0455(16) 0.0364(16) 0.0023(14) -0.0023(13) 0.0056(14)
C10 0.0632(19) 0.0602(18) 0.0383(16) -0.0023(16) -0.0136(17) 0.0124(17)
C11 0.087(3) 0.088(3) 0.046(2) -0.006(2) -0.0225(19) 0.032(2)
C12 0.084(3) 0.152(5) 0.045(2) -0.022(3) 0.000(2) 0.024(3)
C13 0.133(4) 0.065(3) 0.060(2) -0.0100(19) -0.044(3) -0.005(2)
C20 0.0398(15) 0.0363(14) 0.0342(16) -0.0002(12) -0.0025(12) 0.0002(12)
C21 0.0495(16) 0.0410(15) 0.0396(15) 0.0001(13) 0.0035(14) 0.0065(14)
C22 0.0435(16) 0.0556(17) 0.056(2) -0.0004(17) -0.0052(15) -0.0101(14)
C23 0.0575(17) 0.0418(15) 0.0350(15) -0.0018(13) -0.0063(14) 0.0028(15)
O1S 0.064(3) 0.180(7) 0.161(7) -0.120(6) 0.041(4) -0.054(4)
C1S 0.078(7) 0.121(12) 0.106(9) -0.053(9) 0.047(6) -0.019(8)
C2S 0.105(7) 0.122(10) 0.147(11) -0.066(9) 0.015(7) 0.006(7)
C3S 0.163(13) 0.136(11) 0.096(7) -0.042(8) 0.021(8) 0.023(10)
C4S 0.068(6) 0.103(9) 0.113(10) -0.070(8) 0.023(6) -0.028(5)

loop_
_atom_type_symbol
_atom_type_description
_atom_type_scat_dispersion_real
_atom_type_scat_dispersion_imag
_atom_type_scat_source
C C 0.0033 0.0016 'International Tables Vol C Tables 4.2.6.8 and 6.1.1.4'
H H 0.0000 0.0000 'International Tables Vol C Tables 4.2.6.8 and 6.1.1.4'
N N 0.0061 0.0033 'International Tables Vol C Tables 4.2.6.8 and 6.1.1.4'
O O 0.0106 0.0060 'International Tables Vol C Tables 4.2.6.8 and 6.1.1.4'
Te Te -0.5308 1.6751 'International Tables Vol C Tables 4.2.6.8 and 6.1.1.4'

loop_
_geom_angle_atom_site_label_1
_geom_angle_atom_site_label_2
_geom_angle_atom_site_label_3
_geom_angle
_geom_angle_site_symmetry_1
_geom_angle_site_symmetry_3
O2 Te1 N2 104.52(9) . .
O2 Te1 O2 77.10(8) . 6
N2 Te1 O2 92.08(8) . 6
O2 Te1 N1 88.71(9) . .
N2 Te1 N1 63.81(9) . .
O2 Te1 N1 148.18(9) 6 .
O2 Te1 C1 100.16(8) . .
N2 Te1 C1 32.98(9) . .
O2 Te1 C1 123.51(8) 6 .
N1 Te1 C1 31.05(9) . .
O2 Te1 Te1 40.51(5) . 6
N2 Te1 Te1 101.89(6) . 6
O2 Te1 Te1 36.65(5) 6 6
N1 Te1 Te1 124.48(7) . 6
C1 Te1 Te1 120.00(6) . 6
Te1 O2 Te1 102.84(8) . 6
C1 N1 C10 126.2(3) . .
C1 N1 Te1 95.79(17) . .
C10 N1 Te1 138.0(2) . .
C1 N2 C20 121.6(2) . .
C1 N2 Te1 95.76(17) . .
C20 N2 Te1 133.23(17) . .
O1 C1 N1 129.9(3) . .
O1 C1 N2 126.2(3) . .
N1 C1 N2 104.0(2) . .
O1 C1 Te1 173.2(2) . .
N1 C1 Te1 53.16(14) . .
N2 C1 Te1 51.27(13) . .
N1 C10 C12 110.0(3) . .
N1 C10 C13 107.0(3) . .
C12 C10 C13 109.6(3) . .
N1 C10 C11 109.8(3) . .
C12 C10 C11 110.9(3) . .
C13 C10 C11 109.4(3) . .
N2 C20 C21 109.9(2) . .
N2 C20 C22 107.7(2) . .
C21 C20 C22 110.6(2) . .
N2 C20 C23 108.9(2) . .
C21 C20 C23 110.4(2) . .
C22 C20 C23 109.3(2) . .
C1S O1S C4S 107.8(8) . .
O1S C1S C2S 104.2(10) . .
C3S C2S C1S 105.6(8) . .
C2S C3S C4S 105.0(9) . .
O1S C4S C3S 101.8(10) . .

loop_
_geom_bond_atom_site_label_1
_geom_bond_atom_site_label_2
_geom_bond_distance
_geom_bond_site_symmetry_2
Te1 O2 1.9040(17) .
Te1 N2 2.034(2) .
Te1 O2 2.0723(18) 6
Te1 N1 2.087(2) .
Te1 C1 2.595(3) .
Te1 Te1 3.1103(3) 6
O1 C1 1.227(3) .
O2 Te1 2.0723(18) 6
N1 C1 1.345(4) .
N1 C10 1.485(4) .
N2 C1 1.420(3) .
N2 C20 1.504(3) .
C10 C12 1.513(5) .
C10 C13 1.517(5) .
C10 C11 1.517(4) .
C20 C21 1.519(4) .
C20 C22 1.523(4) .
C20 C23 1.527(4) .
O1S C1S 1.397(12) .
O1S C4S 1.417(10) .
C1S C2S 1.558(14) .
C2S C3S 1.437(18) .
C3S C4S 1.557(14) .

loop_
_geom_torsion_atom_site_label_1
_geom_torsion_atom_site_label_2
_geom_torsion_atom_site_label_3
_geom_torsion_atom_site_label_4
_geom_torsion
_geom_torsion_site_symmetry_1
_geom_torsion_site_symmetry_4
N2 Te1 O2 Te1 -91.41(10) . 6
O2 Te1 O2 Te1 -2.61(11) 6 6
N1 Te1 O2 Te1 -153.90(10) . 6
C1 Te1 O2 Te1 -124.90(9) . 6
O2 Te1 N1 C1 112.32(18) . .
N2 Te1 N1 C1 5.43(16) . .
O2 Te1 N1 C1 49.7(3) 6 .
Te1 Te1 N1 C1 92.03(17) 6 .
O2 Te1 N1 C10 -64.4(3) . .
N2 Te1 N1 C10 -171.3(3) . .
O2 Te1 N1 C10 -127.0(3) 6 .
C1 Te1 N1 C10 -176.7(4) . .
Te1 Te1 N1 C10 -84.7(3) 6 .
O2 Te1 N2 C1 -86.32(16) . .
O2 Te1 N2 C1 -163.53(16) 6 .
N1 Te1 N2 C1 -5.14(15) . .
Te1 Te1 N2 C1 -127.90(15) 6 .
O2 Te1 N2 C20 128.9(2) . .
O2 Te1 N2 C20 51.7(2) 6 .
N1 Te1 N2 C20 -149.9(3) . .
C1 Te1 N2 C20 -144.8(3) . .
Te1 Te1 N2 C20 87.3(2) 6 .
C10 N1 C1 O1 -10.5(5) . .
Te1 N1 C1 O1 172.2(3) . .
C10 N1 C1 N2 170.1(3) . .
Te1 N1 C1 N2 -7.2(2) . .
C10 N1 C1 Te1 177.3(3) . .
C20 N2 C1 O1 -21.6(4) . .
Te1 N2 C1 O1 -172.0(3) . .
C20 N2 C1 N1 157.9(2) . .
Te1 N2 C1 N1 7.4(2) . .
C20 N2 C1 Te1 150.5(3) . .
O2 Te1 C1 N1 -69.98(18) . .
N2 Te1 C1 N1 -171.0(3) . .
O2 Te1 C1 N1 -151.16(16) 6 .
Te1 Te1 C1 N1 -107.95(16) 6 .
O2 Te1 C1 N2 101.04(16) . .
O2 Te1 C1 N2 19.87(19) 6 .
N1 Te1 C1 N2 171.0(3) . .
Te1 Te1 C1 N2 63.08(17) 6 .
C1 N1 C10 C12 -58.8(4) . .
Te1 N1 C10 C12 117.2(4) . .
C1 N1 C10 C13 -177.8(3) . .
Te1 N1 C10 C13 -1.9(5) . .
C1 N1 C10 C11 63.5(4) . .
Te1 N1 C10 C11 -120.5(3) . .
C1 N2 C20 C21 -57.8(3) . .
Te1 N2 C20 C21 79.9(3) . .
C1 N2 C20 C22 62.7(3) . .
Te1 N2 C20 C22 -159.6(2) . .
C1 N2 C20 C23 -178.9(2) . .
Te1 N2 C20 C23 -41.2(3) . .
C4S O1S C1S C2S 34.8(13) . .
O1S C1S C2S C3S -13.9(18) . .
C1S C2S C3S C4S -9.9(19) . .
C1S O1S C4S C3S -40.6(12) . .
C2S C3S C4S O1S 30.0(17) . .
